data_4108210
loop_
_publ_author_name
'Maria Manoli'
'Anna Collins'
'Simon Parsons'
'Andrea Candini'
'Marco Evangelisti'
'Euan K. Brechin'

_publ_contact_author_address
; 
 Department of Chemistry, 
 Joseph Black Builing, 
 West Mains Road, 
 University of Edinburgh, 
 Edinburgh, EH9 3JJ, UK. 
;
_publ_contact_author_email anna.collins@ed.ac.uk
_publ_contact_author_name 'Anna Collins'
_publ_contact_author_phone '+44 131 650 4806'
_publ_section_title
;
 Mixed-Valent Mn Supertetrahedra and Planar Discs as Enhanced Magnetic
 Coolers
;
_journal_name_full 'Journal of the American Chemical Society'
_journal_page_first 11129
_journal_page_last 11139
_journal_paper_doi 10.1021/ja802829d
_journal_volume 130
_journal_year 2008
_chemical_compound_source 'M Manoli,  MME102'
_chemical_formula_moiety 'C29 I4 Mn7 O24'
_chemical_formula_sum 'C29 I4 Mn7 O24'
_chemical_formula_weight 1624.42
_space_group_IT_number 14
_symmetry_cell_setting monoclinic
_symmetry_space_group_name_Hall '-P 2yn'
_symmetry_space_group_name_H-M 'P 1 21/n 1'
_atom_sites_solution_primary direct
_audit_creation_date 07-12-21
_audit_creation_method CRYSTALS_ver_12.85
_cell_angle_alpha 90
_cell_angle_beta 91.920(2)
_cell_angle_gamma 90
_cell_formula_units_Z 4
_cell_length_a 13.1676(4)
_cell_length_b 22.4000(6)
_cell_length_c 21.4912(6)
_cell_measurement_reflns_used 9840
_cell_measurement_temperature 150
_cell_measurement_theta_max 30
_cell_measurement_theta_min 2
_cell_volume 6335.4(3)
_computing_cell_refinement 'SAINT (Siemens ,1995)'
_computing_data_collection 'SMART (Siemens, 1993)'
_computing_data_reduction 'SAINT (Siemens ,1995)'
_computing_molecular_graphics 'CAMERON (Watkin et al., 1996)'
_computing_publication_material 'CRYSTALS (Betteridge et al., 2003)'
_computing_structure_refinement 'CRYSTALS (Betteridge et al., 2003)'
_computing_structure_solution 'SIR92 (Altomare et al., 1994)'
_diffrn_ambient_temperature 150
_diffrn_measured_fraction_theta_full 0.997
_diffrn_measured_fraction_theta_max 0.924
_diffrn_measurement_device 'Bruker SMART'
_diffrn_measurement_device_type Area
_diffrn_measurement_method '\f & \w scans'
_diffrn_radiation_monochromator graphite
_diffrn_radiation_type 'Mo K\a'
_diffrn_radiation_wavelength 0.71073
_diffrn_reflns_av_R_equivalents 0.079
_diffrn_reflns_limit_h_max 18
_diffrn_reflns_limit_h_min -18
_diffrn_reflns_limit_k_max 30
_diffrn_reflns_limit_k_min 0
_diffrn_reflns_limit_l_max 29
_diffrn_reflns_limit_l_min 0
_diffrn_reflns_number 16848
_diffrn_reflns_theta_full 28.047
_diffrn_reflns_theta_max 29.837
_diffrn_reflns_theta_min 1.795
_diffrn_standards_number 0
_exptl_absorpt_coefficient_mu 3.357
_exptl_absorpt_correction_T_max 0.65
_exptl_absorpt_correction_T_min 0.50
_exptl_absorpt_correction_type multi-scan
_exptl_absorpt_process_details 'SADABS (Siemens, 1996)'
_exptl_crystal_colour orange-brown
_exptl_crystal_density_diffrn 1.703
_exptl_crystal_description block
_exptl_crystal_F_000 3012.000
_exptl_crystal_recrystallization_method
; 
n-hexane
;
_exptl_crystal_size_max 0.21
_exptl_crystal_size_mid 0.15
_exptl_crystal_size_min 0.13
_refine_diff_density_max 11.50
_refine_diff_density_min -9.50
_refine_ls_extinction_method none
_refine_ls_goodness_of_fit_ref 1.0398
_refine_ls_hydrogen_treatment none
_refine_ls_matrix_type full
_refine_ls_number_parameters 272
_refine_ls_number_reflns 16848
_refine_ls_number_restraints 5
_refine_ls_R_factor_all 0.2025
_refine_ls_R_factor_gt 0.1670
_refine_ls_shift/su_max 0.000371
_refine_ls_structure_factor_coef Fsqd
_refine_ls_weighting_details
;
 Method= Modified Sheldrick 
 w=1/[\s^2^(F^2^) + ( 0.14P)^2^ +*****P] 
 ,where P=(max(Fo^2^,0) + 2Fc^2^)/3 
;
_refine_ls_weighting_scheme calc
_refine_ls_wR_factor_all 0.3949
_refine_ls_wR_factor_gt 0.3676
_refine_ls_wR_factor_ref 0.3949
_reflns_limit_h_max 18
_reflns_limit_h_min -18
_reflns_limit_k_max 30
_reflns_limit_k_min 0
_reflns_limit_l_max 29
_reflns_limit_l_min 0
_reflns_number_gt 11890
_reflns_number_total 16848
_reflns_threshold_expression I>2.0\s(I)
_oxford_diffrn_Wilson_B_factor 1.55
_oxford_diffrn_Wilson_scale 104.61
_oxford_refine_ls_r_factor_ref 0.2025
_oxford_refine_ls_scale 0.12989(11)
_oxford_reflns_number_all 16848
_oxford_reflns_threshold_expression_ref I>-10.0\s(I)
_oxford_structure_analysis_title 'eb7166 in P2(1)/n'
_cod_data_source_file ja802829d-file001_5.cif
_cod_data_source_block EB7166
_cod_original_sg_symbol_H-M 'P 1 21/n 1 '
_cod_database_code 4108210

loop_
_symmetry_equiv_pos_as_xyz
x,y,z
-x,-y,-z
-x+1/2,y+1/2,-z+1/2
x+1/2,-y+1/2,z+1/2

loop_
_atom_site_label
_atom_site_type_symbol
_atom_site_fract_x
_atom_site_fract_y
_atom_site_fract_z
_atom_site_U_iso_or_equiv
_atom_site_occupancy
_atom_site_adp_type
_atom_site_refinement_flags_posn
_atom_site_refinement_flags_adp
_atom_site_refinement_flags_occupancy
_atom_site_disorder_assembly
_atom_site_disorder_group
Mn1 Mn 0.12004(19) 0.28135(12) 0.44175(12) 0.0200(5) 1.0000 Uiso . . . . .
Mn2 Mn 0.1962(2) 0.44361(14) 0.23216(14) 0.0291(6) 1.0000 Uiso . . . . .
Mn3 Mn 0.24188(18) 0.39455(11) 0.37584(11) 0.0155(5) 1.0000 Uiso . . . . .
Mn4 Mn 0.31369(18) 0.34504(12) 0.51125(12) 0.0181(5) 1.0000 Uiso . . . . .
Mn5 Mn 0.35110(18) 0.51298(11) 0.32478(12) 0.0180(5) 1.0000 Uiso . . . . .
Mn6 Mn 0.41569(17) 0.46435(11) 0.45865(11) 0.0139(4) 1.0000 Uiso . . . . .
Mn7 Mn 0.48958(18) 0.40893(11) 0.59409(11) 0.0167(5) 1.0000 Uiso . . . . .
I8 I 0.18432(11) 0.16390(7) 0.46802(7) 0.0391(3) 1.0000 Uiso . . . . .
I9 I 0.58894(9) 0.30027(6) 0.63007(6) 0.0272(3) 1.0000 Uiso . . . . .
I10 I 0.24315(13) 0.55510(8) 0.64149(8) 0.0488(4) 1.0000 Uiso . . . . .
I11 I 0.20712(17) 0.38865(10) 0.84393(10) 0.0664(6) 1.0000 Uiso . . . . .
O12 O 0.1783(10) 0.3233(6) 0.5243(6) 0.029(3) 1.0000 Uiso . . . . .
O13 O 0.3501(11) 0.2552(7) 0.5514(7) 0.036(3) 1.0000 Uiso . . . . .
O14 O 0.3397(9) 0.3764(6) 0.5924(6) 0.023(2) 1.0000 Uiso . . . . .
C15 C 0.1451(15) 0.2988(9) 0.5831(10) 0.031(4) 1.0000 Uiso . . . . .
C16 C 0.3100(17) 0.2473(11) 0.6147(11) 0.040(5) 1.0000 Uiso . . . . .
C17 C 0.2843(18) 0.3561(11) 0.6451(12) 0.043(5) 1.0000 Uiso . . . . .
C18 C 0.2339(14) 0.2958(9) 0.6332(9) 0.029(4) 1.0000 Uiso . . . . .
C19 C 0.192(2) 0.2733(13) 0.6937(13) 0.052(6) 1.0000 Uiso D . . . .
O20 O 0.125(2) 0.2246(15) 0.6905(15) 0.035(10) 0.44(5) Uiso . U P 2 2
O201 O 0.132(5) 0.314(3) 0.726(3) 0.17(3) 0.56(5) Uiso D U P 2 1
O21 O 0.0407(10) 0.2427(6) 0.3577(6) 0.028(3) 1.0000 Uiso . . . . .
C22 C 0.0009(16) 0.2674(10) 0.3009(10) 0.033(4) 1.0000 Uiso . . . . .
O23 O 0.1130(9) 0.3641(6) 0.3945(6) 0.023(2) 1.0000 Uiso . . . . .
C24 C 0.0348(15) 0.3717(9) 0.3478(10) 0.031(4) 1.0000 Uiso . . . . .
O25 O 0.2243(9) 0.3698(5) 0.2918(5) 0.020(2) 1.0000 Uiso . . . . .
C26 C 0.1626(13) 0.3177(8) 0.2802(8) 0.024(3) 1.0000 Uiso . . . . .
O27 O 0.0390(13) 0.4144(8) 0.2192(8) 0.047(4) 1.0000 Uiso . . . . .
C28 C -0.0065(15) 0.3564(10) 0.2325(10) 0.033(4) 1.0000 Uiso . . . . .
C29 C 0.0491(13) 0.3288(8) 0.2908(8) 0.022(3) 1.0000 Uiso . . . . .
O30 O 0.3449(9) 0.4777(6) 0.2462(6) 0.025(3) 1.0000 Uiso . . . . .
C31 C 0.4094(15) 0.4965(10) 0.1975(10) 0.032(4) 1.0000 Uiso . . . . .
O32 O 0.3053(9) 0.5967(6) 0.2699(6) 0.026(3) 1.0000 Uiso . . . . .
C33 C 0.3618(17) 0.6048(10) 0.2158(11) 0.038(5) 1.0000 Uiso . . . . .
O34 O 0.4841(9) 0.5446(5) 0.3194(6) 0.021(2) 1.0000 Uiso . . . . .
C35 C 0.5277(15) 0.5611(9) 0.2611(9) 0.029(4) 1.0000 Uiso . . . . .
C36 C 0.4478(13) 0.5596(8) 0.2073(8) 0.023(3) 1.0000 Uiso . . . . .
C37 C 0.5033(13) 0.5775(8) 0.1475(8) 0.022(3) 1.0000 Uiso . . . . .
O38 O 0.5449(11) 0.6366(7) 0.1520(7) 0.033(3) 1.0000 Uiso . . . . .
O39 O 0.2955(8) 0.3153(5) 0.4266(5) 0.018(2) 1.0000 Uiso . . . . .
C40 C 0.3776(12) 0.2849(7) 0.3979(7) 0.018(3) 1.0000 Uiso . . . . .
O41 O 0.4482(8) 0.3760(5) 0.4943(5) 0.018(2) 1.0000 Uiso . . . . .
C42 C 0.5171(12) 0.3428(8) 0.4567(8) 0.019(3) 1.0000 Uiso . . . . .
O43 O 0.3827(8) 0.4204(5) 0.3685(5) 0.019(2) 1.0000 Uiso . . . . .
C44 C 0.4547(12) 0.3784(8) 0.3470(8) 0.019(3) 1.0000 Uiso . . . . .
C45 C 0.4695(12) 0.3242(7) 0.3919(7) 0.018(3) 1.0000 Uiso . . . . .
C46 C 0.5545(16) 0.2848(9) 0.3631(10) 0.038(5) 1.0000 Uiso D . . . .
O47 O 0.572(2) 0.2305(10) 0.3984(12) 0.059(8) 0.74(4) Uiso D U P 3 1
O48 O 0.2579(9) 0.4327(5) 0.4569(5) 0.019(2) 1.0000 Uiso . . . . .
C49 C 0.1770(11) 0.4735(7) 0.4747(7) 0.014(3) 1.0000 Uiso . . . . .
O50 O 0.3564(8) 0.5436(5) 0.4096(5) 0.019(2) 1.0000 Uiso . . . . .
C51 C 0.2678(13) 0.5697(8) 0.4397(8) 0.022(3) 1.0000 Uiso . . . . .
O52 O 0.2142(9) 0.4841(6) 0.3336(6) 0.023(2) 1.0000 Uiso . . . . .
C53 C 0.1432(12) 0.5210(8) 0.3667(8) 0.019(3) 1.0000 Uiso . . . . .
C54 C 0.1719(11) 0.5304(7) 0.4345(7) 0.013(3) 1.0000 Uiso . . . . .
O57 O 0.1008(19) 0.6000(11) 0.5145(9) 0.032(7) 0.55(4) Uiso D . P 1 1
C55 C 0.0832(14) 0.5680(8) 0.4591(8) 0.026(4) 1.0000 Uiso D . . . .
O56 O 0.081(2) 0.6277(13) 0.4392(13) 0.024(7) 0.45(4) Uiso . . P 1 2
O58 O 0.4418(8) 0.4930(5) 0.5516(5) 0.017(2) 1.0000 Uiso . . . . .
O59 O -0.0301(11) 0.2883(7) 0.4781(7) 0.035(3) 1.0000 Uiso . . . . .
C60 C -0.107(2) 0.2436(14) 0.4748(14) 0.057(7) 1.0000 Uiso D . . . .
C61 C -0.210(3) 0.266(2) 0.482(2) 0.117(16) 1.0000 Uiso D . . . .
O62 O 0.127(2) 0.5298(12) 0.2071(12) 0.086(7) 1.0000 Uiso . . . . .
C63 C 0.105(2) 0.5571(15) 0.1542(15) 0.063(8) 1.0000 Uiso . . . . .
C64 C 0.093(3) 0.6276(18) 0.1611(18) 0.081(10) 1.0000 Uiso . . . . .
O65 O 0.2207(17) 0.4094(11) 0.1426(11) 0.073(6) 1.0000 Uiso . . . . .
O471 O 0.528(4) 0.266(2) 0.3022(14) 0.034(16) 0.26(4) Uiso D U P 3 2

loop_
_atom_type_symbol
_atom_type_scat_dispersion_real
_atom_type_scat_dispersion_imag
_atom_type_scat_Cromer_Mann_a1
_atom_type_scat_Cromer_Mann_b1
_atom_type_scat_Cromer_Mann_a2
_atom_type_scat_Cromer_Mann_b2
_atom_type_scat_Cromer_Mann_a3
_atom_type_scat_Cromer_Mann_b3
_atom_type_scat_Cromer_Mann_a4
_atom_type_scat_Cromer_Mann_b4
_atom_type_scat_Cromer_Mann_c
_atom_type_scat_source
C 0.0033 0.0016 2.3100 20.8439 1.0200 10.2075 1.5886 0.5687 0.8650 51.6512 0.2156 'International Tables Vol C 4.2.6.8 and 6.1.1.4'
H 0.0000 0.0000 0.4930 10.5109 0.3229 26.1257 0.1402 3.1424 0.0408 57.7998 0.0030 'International Tables Vol C 4.2.6.8 and 6.1.1.4'
O 0.0106 0.0060 3.0485 13.2771 2.2868 5.7011 1.5463 0.3239 0.8670 32.9089 0.2508 'International Tables Vol C 4.2.6.8 and 6.1.1.4'
Mn 0.3368 0.7283 11.2819 5.3409 7.3573 0.3432 3.0193 17.8674 2.2441 83.7543 1.0896 'International Tables Vol C 4.2.6.8 and 6.1.1.4'
I -0.4742 1.8119 20.1472 4.3470 18.9949 0.3814 7.5138 27.7660 2.2735 66.8776 4.0712 'International Tables Vol C 4.2.6.8 and 6.1.1.4'

loop_
_geom_angle_atom_site_label_1
_geom_angle_site_symmetry_1
_geom_angle_atom_site_label_2
_geom_angle_atom_site_label_3
_geom_angle_site_symmetry_3
_geom_angle
_geom_angle_publ_flag
Mn3 . Mn1 Mn4 . 58.67(8) yes
Mn3 . Mn1 I8 . 130.46(10) yes
Mn4 . Mn1 I8 . 95.29(9) yes
Mn3 . Mn1 O12 . 81.6(4) yes
Mn4 . Mn1 O12 . 33.5(4) yes
I8 . Mn1 O12 . 98.5(4) yes
Mn3 . Mn1 O21 . 99.8(4) yes
Mn4 . Mn1 O21 . 152.1(3) yes
I8 . Mn1 O21 . 85.9(4) yes
O12 . Mn1 O21 . 172.9(5) yes
Mn3 . Mn1 O23 . 31.2(3) yes
Mn4 . Mn1 O23 . 81.8(3) yes
I8 . Mn1 O23 . 157.5(3) yes
O12 . Mn1 O23 . 91.2(5) yes
O21 . Mn1 O23 . 86.5(5) yes
Mn3 . Mn1 O39 . 40.9(3) yes
Mn4 . Mn1 O39 . 36.7(3) yes
I8 . Mn1 O39 . 92.2(3) yes
O12 . Mn1 O39 . 70.2(4) yes
O21 . Mn1 O39 . 115.4(4) yes
Mn3 . Mn1 O59 . 123.9(4) yes
Mn4 . Mn1 O59 . 121.2(4) yes
I8 . Mn1 O59 . 105.6(4) yes
O12 . Mn1 O59 . 88.6(5) yes
O21 . Mn1 O59 . 84.9(5) yes
O23 . Mn1 O39 . 72.0(4) yes
O23 . Mn1 O59 . 94.9(5) yes
O39 . Mn1 O59 . 154.2(5) yes
Mn5 . Mn2 O25 . 84.7(3) yes
Mn5 . Mn2 O27 . 143.8(5) yes
O25 . Mn2 O27 . 89.4(6) yes
Mn5 . Mn2 O30 . 33.8(3) yes
O25 . Mn2 O30 . 93.1(5) yes
O27 . Mn2 O30 . 176.1(6) yes
Mn5 . Mn2 O52 . 36.8(3) yes
O25 . Mn2 O52 . 74.4(5) yes
O27 . Mn2 O52 . 107.3(6) yes
O30 . Mn2 O52 . 70.5(5) yes
Mn5 . Mn2 O62 . 88.7(7) yes
O25 . Mn2 O62 . 153.9(8) yes
O27 . Mn2 O62 . 81.1(8) yes
O30 . Mn2 O62 . 95.4(8) yes
O52 . Mn2 O62 . 85.2(8) yes
Mn5 . Mn2 O65 . 129.1(6) yes
O25 . Mn2 O65 . 103.9(7) yes
O27 . Mn2 O65 . 87.0(8) yes
O30 . Mn2 O65 . 95.3(7) yes
O52 . Mn2 O65 . 165.4(7) yes
O62 . Mn2 O65 . 99.9(10) yes
Mn1 . Mn3 Mn4 . 59.14(8) yes
Mn1 . Mn3 Mn5 . 173.62(10) yes
Mn4 . Mn3 Mn5 . 117.96(10) yes
Mn1 . Mn3 Mn6 . 118.16(9) yes
Mn4 . Mn3 Mn6 . 59.47(7) yes
Mn5 . Mn3 Mn6 . 58.50(7) yes
Mn1 . Mn3 O23 . 35.6(4) yes
Mn4 . Mn3 O23 . 85.6(4) yes
Mn5 . Mn3 O23 . 141.7(4) yes
Mn6 . Mn3 O23 . 132.8(4) yes
Mn1 . Mn3 O25 . 97.9(4) yes
Mn4 . Mn3 O25 . 141.4(4) yes
Mn5 . Mn3 O25 . 87.6(4) yes
Mn6 . Mn3 O25 . 136.3(4) yes
O23 . Mn3 O25 . 90.8(5) yes
Mn1 . Mn3 O39 . 47.5(3) yes
Mn4 . Mn3 O39 . 36.0(3) yes
Mn5 . Mn3 O39 . 134.1(3) yes
Mn6 . Mn3 O39 . 84.7(3) yes
O23 . Mn3 O39 . 83.0(5) yes
Mn1 . Mn3 O43 . 136.8(4) yes
Mn4 . Mn3 O43 . 85.7(4) yes
Mn5 . Mn3 O43 . 45.1(4) yes
Mn6 . Mn3 O43 . 41.3(3) yes
O23 . Mn3 O43 . 171.2(5) yes
Mn1 . Mn3 O48 . 89.6(3) yes
Mn4 . Mn3 O48 . 47.5(4) yes
Mn5 . Mn3 O48 . 84.6(4) yes
Mn6 . Mn3 O48 . 41.0(3) yes
O23 . Mn3 O48 . 92.3(5) yes
Mn1 . Mn3 O52 . 141.5(3) yes
Mn4 . Mn3 O52 . 135.8(3) yes
Mn5 . Mn3 O52 . 35.9(3) yes
Mn6 . Mn3 O52 . 83.8(3) yes
O23 . Mn3 O52 . 106.0(5) yes
O25 . Mn3 O39 . 105.4(5) yes
O25 . Mn3 O43 . 95.5(5) yes
O39 . Mn3 O43 . 89.4(5) yes
O25 . Mn3 O48 . 170.9(5) yes
O39 . Mn3 O48 . 83.5(5) yes
O43 . Mn3 O48 . 82.3(5) yes
O25 . Mn3 O52 . 82.1(5) yes
O39 . Mn3 O52 . 168.4(4) yes
O43 . Mn3 O52 . 81.0(5) yes
O48 . Mn3 O52 . 88.9(5) yes
Mn3 . Mn4 Mn1 . 62.19(8) yes
Mn3 . Mn4 Mn6 . 60.67(8) yes
Mn1 . Mn4 Mn6 . 122.37(10) yes
Mn3 . Mn4 Mn7 . 122.09(10) yes
Mn1 . Mn4 Mn7 . 173.34(11) yes
Mn6 . Mn4 Mn7 . 61.45(8) yes
Mn3 . Mn4 O12 . 88.4(4) yes
Mn1 . Mn4 O12 . 38.6(4) yes
Mn6 . Mn4 O12 . 132.7(4) yes
Mn7 . Mn4 O12 . 134.7(4) yes
Mn3 . Mn4 O13 . 135.3(4) yes
Mn1 . Mn4 O13 . 86.4(4) yes
Mn6 . Mn4 O13 . 142.9(4) yes
Mn7 . Mn4 O13 . 92.6(4) yes
O12 . Mn4 O13 . 84.4(6) yes
Mn3 . Mn4 O14 . 137.7(4) yes
Mn1 . Mn4 O14 . 134.4(4) yes
Mn6 . Mn4 O14 . 87.2(4) yes
Mn7 . Mn4 O14 . 38.9(4) yes
O12 . Mn4 O14 . 95.8(6) yes
Mn3 . Mn4 O39 . 41.5(3) yes
Mn1 . Mn4 O39 . 49.3(3) yes
Mn6 . Mn4 O39 . 89.7(3) yes
Mn7 . Mn4 O39 . 137.4(3) yes
O12 . Mn4 O39 . 87.9(5) yes
Mn3 . Mn4 O41 . 87.1(3) yes
Mn1 . Mn4 O41 . 140.9(4) yes
Mn6 . Mn4 O41 . 41.0(3) yes
Mn7 . Mn4 O41 . 45.7(3) yes
O12 . Mn4 O41 . 173.6(6) yes
Mn3 . Mn4 O48 . 36.9(3) yes
Mn1 . Mn4 O48 . 85.0(3) yes
Mn6 . Mn4 O48 . 43.0(3) yes
Mn7 . Mn4 O48 . 96.3(3) yes
O12 . Mn4 O48 . 90.5(5) yes
O13 . Mn4 O14 . 87.1(5) yes
O13 . Mn4 O39 . 94.1(5) yes
O14 . Mn4 O39 . 176.2(5) yes
O13 . Mn4 O41 . 102.0(5) yes
O14 . Mn4 O41 . 84.5(5) yes
O39 . Mn4 O41 . 91.8(5) yes
O13 . Mn4 O48 . 171.0(5) yes
O14 . Mn4 O48 . 100.8(5) yes
O39 . Mn4 O48 . 78.3(4) yes
O41 . Mn4 O48 . 83.2(4) yes
Mn7 2_666 Mn5 Mn2 . 174.24(11) yes
Mn7 2_666 Mn5 Mn3 . 123.72(10) yes
Mn2 . Mn5 Mn3 . 62.02(8) yes
Mn7 2_666 Mn5 Mn6 . 62.75(8) yes
Mn2 . Mn5 Mn6 . 122.94(11) yes
Mn3 . Mn5 Mn6 . 61.14(8) yes
Mn7 2_666 Mn5 O30 . 137.1(4) yes
Mn2 . Mn5 O30 . 39.1(4) yes
Mn3 . Mn5 O30 . 87.3(4) yes
Mn6 . Mn5 O30 . 132.8(4) yes
Mn7 2_666 Mn5 O32 . 89.4(3) yes
Mn2 . Mn5 O32 . 85.8(3) yes
Mn3 . Mn5 O32 . 137.5(3) yes
Mn6 . Mn5 O32 . 144.0(3) yes
O30 . Mn5 O32 . 83.0(5) yes
Mn7 2_666 Mn5 O34 . 40.5(4) yes
Mn2 . Mn5 O34 . 135.5(4) yes
Mn3 . Mn5 O34 . 138.7(4) yes
Mn6 . Mn5 O34 . 87.9(4) yes
O30 . Mn5 O34 . 96.6(5) yes
Mn7 2_666 Mn5 O43 . 99.4(3) yes
Mn2 . Mn5 O43 . 85.4(3) yes
Mn3 . Mn5 O43 . 36.8(3) yes
Mn6 . Mn5 O43 . 44.1(3) yes
O30 . Mn5 O43 . 89.4(5) yes
Mn7 2_666 Mn5 O50 . 45.2(3) yes
Mn2 . Mn5 O50 . 139.0(3) yes
Mn3 . Mn5 O50 . 88.5(3) yes
Mn6 . Mn5 O50 . 43.1(3) yes
O30 . Mn5 O50 . 175.5(5) yes
Mn7 2_666 Mn5 O52 . 136.6(4) yes
Mn2 . Mn5 O52 . 47.3(4) yes
Mn3 . Mn5 O52 . 42.5(4) yes
Mn6 . Mn5 O52 . 91.1(4) yes
O30 . Mn5 O52 . 86.2(5) yes
O32 . Mn5 O34 . 83.7(5) yes
O32 . Mn5 O43 . 171.1(4) yes
O34 . Mn5 O43 . 101.9(5) yes
O32 . Mn5 O50 . 101.2(5) yes
O34 . Mn5 O50 . 85.5(5) yes
O43 . Mn5 O50 . 86.3(5) yes
O32 . Mn5 O52 . 95.4(5) yes
O34 . Mn5 O52 . 176.9(5) yes
O43 . Mn5 O52 . 79.4(5) yes
O50 . Mn5 O52 . 91.8(5) yes
O58 2_666 Mn6 Mn5 . 87.8(3) yes
O58 2_666 Mn6 Mn4 . 142.4(3) yes
Mn5 . Mn6 Mn4 . 120.21(10) yes
O58 2_666 Mn6 Mn6 2_666 40.4(3) yes
Mn5 . Mn6 Mn6 2_666 119.34(12) yes
Mn4 . Mn6 Mn6 2_666 120.45(12) yes
O58 2_666 Mn6 Mn3 . 140.2(3) yes
Mn5 . Mn6 Mn3 . 60.36(8) yes
Mn4 . Mn6 Mn3 . 59.86(8) yes
Mn6 2_666 Mn6 Mn3 . 178.77(13) yes
O58 2_666 Mn6 Mn7 2_666 40.1(3) yes
Mn5 . Mn6 Mn7 2_666 59.17(7) yes
Mn4 . Mn6 Mn7 2_666 177.15(10) yes
Mn6 2_666 Mn6 Mn7 2_666 60.25(8) yes
Mn3 . Mn6 Mn7 2_666 119.37(9) yes
O58 2_666 Mn6 Mn7 . 91.5(3) yes
Mn5 . Mn6 Mn7 . 177.16(10) yes
Mn4 . Mn6 Mn7 . 59.23(8) yes
Mn6 2_666 Mn6 Mn7 . 61.30(9) yes
Mn3 . Mn6 Mn7 . 119.06(9) yes
O58 2_666 Mn6 O41 . 106.5(4) yes
Mn5 . Mn6 O41 . 132.9(3) yes
Mn4 . Mn6 O41 . 36.2(3) yes
Mn6 2_666 Mn6 O41 . 97.7(3) yes
Mn3 . Mn6 O41 . 83.2(3) yes
O58 2_666 Mn6 O43 . 105.0(4) yes
Mn5 . Mn6 O43 . 46.8(3) yes
Mn4 . Mn6 O43 . 82.2(3) yes
Mn6 2_666 Mn6 O43 . 145.0(3) yes
Mn3 . Mn6 O43 . 35.9(3) yes
O58 2_666 Mn6 O48 . 169.3(4) yes
Mn5 . Mn6 O48 . 82.5(3) yes
Mn4 . Mn6 O48 . 48.0(3) yes
Mn6 2_666 Mn6 O48 . 143.6(3) yes
Mn3 . Mn6 O48 . 35.6(3) yes
O58 2_666 Mn6 O50 . 83.5(4) yes
Mn5 . Mn6 O50 . 37.4(3) yes
Mn4 . Mn6 O50 . 134.1(3) yes
Mn6 2_666 Mn6 O50 . 95.2(3) yes
Mn3 . Mn6 O50 . 83.9(3) yes
O58 2_666 Mn6 O58 . 81.1(5) yes
Mn5 . Mn6 O58 . 141.7(3) yes
Mn4 . Mn6 O58 . 88.6(3) yes
Mn6 2_666 Mn6 O58 . 40.7(3) yes
Mn3 . Mn6 O58 . 138.7(3) yes
Mn7 2_666 Mn6 Mn7 . 121.55(8) yes
Mn7 2_666 Mn6 O41 . 146.4(3) yes
Mn7 . Mn6 O41 . 44.7(3) yes
Mn7 2_666 Mn6 O43 . 98.5(3) yes
Mn7 . Mn6 O43 . 130.9(3) yes
O41 . Mn6 O43 . 86.1(4) yes
Mn7 2_666 Mn6 O48 . 129.6(3) yes
Mn7 . Mn6 O48 . 98.4(3) yes
O41 . Mn6 O48 . 83.5(4) yes
O43 . Mn6 O48 . 71.4(4) yes
Mn7 2_666 Mn6 O50 . 43.5(3) yes
Mn7 . Mn6 O50 . 145.3(3) yes
O41 . Mn6 O50 . 167.1(4) yes
O43 . Mn6 O50 . 83.3(4) yes
O48 . Mn6 O50 . 86.1(4) yes
Mn7 2_666 Mn6 O58 . 90.7(3) yes
Mn7 . Mn6 O58 . 40.8(3) yes
O41 . Mn6 O58 . 85.4(4) yes
O43 . Mn6 O58 . 170.7(4) yes
O48 . Mn6 O58 . 103.8(4) yes
O50 . Mn6 O58 . 104.6(4) yes
O34 2_666 Mn7 O50 2_666 71.9(4) yes
O34 2_666 Mn7 Mn5 2_666 35.0(3) yes
O50 2_666 Mn7 Mn5 2_666 37.1(3) yes
O34 2_666 Mn7 Mn4 . 142.0(3) yes
O50 2_666 Mn7 Mn4 . 144.1(3) yes
Mn5 2_666 Mn7 Mn4 . 173.08(11) yes
O34 2_666 Mn7 Mn6 . 128.2(3) yes
O50 2_666 Mn7 Mn6 . 91.7(3) yes
Mn5 2_666 Mn7 Mn6 . 116.46(10) yes
Mn4 . Mn7 Mn6 . 59.32(7) yes
O34 2_666 Mn7 Mn6 2_666 80.2(3) yes
O50 2_666 Mn7 Mn6 2_666 41.2(3) yes
Mn5 2_666 Mn7 Mn6 2_666 58.09(7) yes
Mn4 . Mn7 Mn6 2_666 117.70(10) yes
Mn6 . Mn7 Mn6 2_666 58.45(8) yes
O34 2_666 Mn7 I9 . 96.9(3) yes
O50 2_666 Mn7 I9 . 90.4(3) yes
Mn5 2_666 Mn7 I9 . 91.85(8) yes
Mn4 . Mn7 I9 . 94.91(9) yes
Mn6 . Mn7 I9 . 132.97(10) yes
O34 2_666 Mn7 O14 . 107.9(5) yes
O50 2_666 Mn7 O14 . 172.1(5) yes
Mn5 2_666 Mn7 O14 . 142.7(4) yes
Mn4 . Mn7 O14 . 34.6(3) yes
Mn6 . Mn7 O14 . 82.3(3) yes
O34 2_666 Mn7 O41 . 169.1(4) yes
O50 2_666 Mn7 O41 . 107.2(4) yes
Mn5 2_666 Mn7 O41 . 143.9(3) yes
Mn4 . Mn7 O41 . 37.0(3) yes
Mn6 . Mn7 O41 . 41.0(3) yes
O34 2_666 Mn7 O58 . 88.9(4) yes
O50 2_666 Mn7 O58 . 80.1(4) yes
Mn5 2_666 Mn7 O58 . 86.0(3) yes
Mn4 . Mn7 O58 . 87.7(3) yes
Mn6 . Mn7 O58 . 39.4(3) yes
Mn6 2_666 Mn7 I9 . 130.36(9) yes
Mn6 2_666 Mn7 O14 . 130.9(4) yes
I9 . Mn7 O14 . 97.5(4) yes
Mn6 2_666 Mn7 O41 . 92.0(3) yes
I9 . Mn7 O41 . 94.0(3) yes
O14 . Mn7 O41 . 71.5(4) yes
Mn6 2_666 Mn7 O58 . 39.0(3) yes
I9 . Mn7 O58 . 166.8(3) yes
O14 . Mn7 O58 . 92.0(5) yes
O41 . Mn7 O58 . 80.3(4) yes
Mn1 . O12 Mn4 . 107.9(6) yes
Mn1 . O12 C15 . 116.5(11) yes
Mn4 . O12 C15 . 122.7(12) yes
Mn4 . O13 C16 . 112.5(12) yes
Mn7 . O14 Mn4 . 106.5(6) yes
Mn7 . O14 C17 . 126.5(12) yes
Mn4 . O14 C17 . 121.7(13) yes
O12 . C15 C18 . 112.0(15) yes
O13 . C16 C18 . 114.0(18) yes
O14 . C17 C18 . 112.1(18) yes
C16 . C18 C17 . 112.7(17) yes
C16 . C18 C15 . 109.3(17) yes
C17 . C18 C15 . 112.9(17) yes
C16 . C18 C19 . 104.0(18) yes
C17 . C18 C19 . 108.6(19) yes
C15 . C18 C19 . 108.8(17) yes
C18 . C19 O201 . 116(4) yes
C18 . C19 O20 . 118(2) yes
Mn1 . O21 C22 . 133.8(12) yes
O21 . C22 C29 . 109.1(16) yes
Mn1 . O23 Mn3 . 113.2(6) yes
Mn1 . O23 C24 . 117.5(11) yes
Mn3 . O23 C24 . 116.3(11) yes
O23 . C24 C29 . 111.9(15) yes
Mn2 . O25 Mn3 . 111.2(6) yes
Mn2 . O25 C26 . 116.2(10) yes
Mn3 . O25 C26 . 116.9(10) yes
O25 . C26 C29 . 112.9(14) yes
Mn2 . O27 C28 . 129.4(13) yes
O27 . C28 C29 . 109.0(16) yes
C26 . C29 C22 . 106.5(15) yes
C26 . C29 C28 . 112.1(15) yes
C22 . C29 C28 . 106.5(15) yes
C26 . C29 C24 . 110.9(14) yes
C22 . C29 C24 . 112.1(15) yes
C28 . C29 C24 . 108.6(15) yes
Mn2 . O30 Mn5 . 107.1(6) yes
Mn2 . O30 C31 . 124.8(11) yes
Mn5 . O30 C31 . 121.9(12) yes
O30 . C31 C36 . 112.1(16) yes
Mn5 . O32 C33 . 113.1(12) yes
O32 . C33 C36 . 115.1(18) yes
Mn7 2_666 O34 Mn5 . 104.5(5) yes
Mn7 2_666 O34 C35 . 124.7(11) yes
Mn5 . O34 C35 . 123.0(11) yes
O34 . C35 C36 . 111.4(15) yes
C35 . C36 C33 . 112.7(16) yes
C35 . C36 C31 . 110.0(16) yes
C33 . C36 C31 . 112.9(16) yes
C35 . C36 C37 . 106.7(14) yes
C33 . C36 C37 . 107.3(15) yes
C31 . C36 C37 . 106.9(15) yes
C36 . C37 O38 . 111.9(14) yes
Mn3 . O39 Mn1 . 91.6(4) yes
Mn3 . O39 Mn4 . 102.5(5) yes
Mn1 . O39 Mn4 . 93.9(4) yes
Mn3 . O39 C40 . 114.0(9) yes
Mn1 . O39 C40 . 129.3(9) yes
Mn4 . O39 C40 . 119.6(9) yes
O39 . C40 C45 . 112.2(13) yes
Mn6 . O41 Mn7 . 94.2(4) yes
Mn6 . O41 Mn4 . 102.8(5) yes
Mn7 . O41 Mn4 . 97.3(5) yes
Mn6 . O41 C42 . 113.3(9) yes
Mn7 . O41 C42 . 123.4(9) yes
Mn4 . O41 C42 . 121.0(10) yes
O41 . C42 C45 . 113.3(13) yes
Mn6 . O43 Mn5 . 89.1(4) yes
Mn6 . O43 Mn3 . 102.8(5) yes
Mn5 . O43 Mn3 . 98.1(5) yes
Mn6 . O43 C44 . 117.8(9) yes
Mn5 . O43 C44 . 125.0(9) yes
Mn3 . O43 C44 . 118.3(10) yes
O43 . C44 C45 . 112.6(13) yes
C44 . C45 C42 . 112.4(13) yes
C44 . C45 C40 . 115.1(13) yes
C42 . C45 C40 . 112.3(13) yes
C44 . C45 C46 . 105.6(13) yes
C42 . C45 C46 . 103.4(13) yes
C40 . C45 C46 . 106.9(14) yes
C45 . C46 O47 . 111.7(18) yes
C45 . C46 O471 . 112(3) yes
Mn6 . O48 Mn4 . 88.9(4) yes
Mn6 . O48 Mn3 . 103.4(5) yes
Mn4 . O48 Mn3 . 95.7(5) yes
Mn6 . O48 C49 . 119.4(9) yes
Mn4 . O48 C49 . 126.8(9) yes
Mn3 . O48 C49 . 116.8(9) yes
O48 . C49 C54 . 112.8(12) yes
Mn6 . O50 Mn7 2_666 95.2(4) yes
Mn6 . O50 Mn5 . 99.5(5) yes
Mn7 2_666 O50 Mn5 . 97.7(5) yes
Mn6 . O50 C51 . 112.6(9) yes
Mn7 2_666 O50 C51 . 123.1(9) yes
Mn5 . O50 C51 . 123.1(10) yes
O50 . C51 C54 . 113.7(13) yes
Mn3 . O52 Mn2 . 92.3(5) yes
Mn3 . O52 Mn5 . 101.6(5) yes
Mn2 . O52 Mn5 . 95.9(5) yes
Mn3 . O52 C53 . 114.4(9) yes
Mn2 . O52 C53 . 128.6(10) yes
Mn5 . O52 C53 . 118.4(10) yes
O52 . C53 C54 . 114.1(13) yes
C51 . C54 C49 . 114.3(12) yes
C51 . C54 C53 . 109.2(13) yes
C49 . C54 C53 . 115.5(13) yes
C51 . C54 C55 . 106.9(13) yes
C49 . C54 C55 . 106.2(12) yes
C53 . C54 C55 . 103.8(12) yes
C54 . C55 O57 . 117.5(17) yes
C54 . C55 O56 . 115.0(17) yes
Mn7 . O58 Mn6 2_666 100.9(5) yes
Mn7 . O58 Mn6 . 99.8(5) yes
Mn6 2_666 O58 Mn6 . 98.9(5) yes
Mn1 . O59 C60 . 126.2(15) yes
O59 . C60 C61 . 115(3) yes
Mn2 . O62 C63 . 134(2) yes
O62 . C63 C64 . 114(3) yes

loop_
_geom_bond_atom_site_label_1
_geom_bond_atom_site_label_2
_geom_bond_site_symmetry_2
_geom_bond_distance
_geom_bond_publ_flag
Mn1 Mn3 . 3.341(4) yes
Mn1 Mn4 . 3.242(4) yes
Mn1 I8 . 2.815(3) yes
Mn1 O12 . 2.128(14) yes
Mn1 O21 . 2.230(14) yes
Mn1 O23 . 2.115(13) yes
Mn1 O39 . 2.464(11) yes
Mn1 O59 . 2.155(14) yes
Mn2 Mn5 . 3.204(4) yes
Mn2 O25 . 2.117(12) yes
Mn2 O27 . 2.179(17) yes
Mn2 O30 . 2.114(13) yes
Mn2 O52 . 2.366(13) yes
Mn2 O62 . 2.20(3) yes
Mn2 O65 . 2.11(2) yes
Mn3 Mn4 . 3.226(4) yes
Mn3 Mn5 . 3.227(3) yes
Mn3 Mn6 . 3.252(3) yes
Mn3 O23 . 1.884(12) yes
Mn3 O25 . 1.896(12) yes
Mn3 O39 . 2.188(12) yes
Mn3 O43 . 1.953(11) yes
Mn3 O48 . 1.945(12) yes
Mn3 O52 . 2.227(13) yes
Mn4 Mn6 . 3.213(3) yes
Mn4 Mn7 . 3.210(4) yes
Mn4 O12 . 1.878(13) yes
Mn4 O13 . 2.236(16) yes
Mn4 O14 . 1.901(13) yes
Mn4 O39 . 1.944(12) yes
Mn4 O41 . 1.948(11) yes
Mn4 O48 . 2.389(12) yes
Mn5 Mn7 2_666 3.202(4) yes
Mn5 Mn6 . 3.166(4) yes
Mn5 O30 . 1.865(13) yes
Mn5 O32 . 2.285(13) yes
Mn5 O34 . 1.896(12) yes
Mn5 O43 . 2.309(12) yes
Mn5 O50 . 1.948(12) yes
Mn5 O52 . 1.930(12) yes
Mn6 O58 2_666 2.124(11) yes
Mn6 Mn6 2_666 3.221(5) yes
Mn6 Mn7 2_666 3.316(3) yes
Mn6 Mn7 . 3.282(3) yes
Mn6 O41 . 2.160(12) yes
Mn6 O43 . 2.203(12) yes
Mn6 O48 . 2.194(11) yes
Mn6 O50 . 2.195(12) yes
Mn6 O58 . 2.115(11) yes
Mn7 O34 2_666 2.149(12) yes
Mn7 O50 2_666 2.293(11) yes
Mn7 I9 . 2.858(3) yes
Mn7 O14 . 2.103(12) yes
Mn7 O41 . 2.317(12) yes
Mn7 O58 . 2.176(12) yes
O12 C15 . 1.46(2) yes
O13 C16 . 1.49(3) yes
O14 C17 . 1.44(3) yes
C15 C18 . 1.56(3) yes
C16 C18 . 1.54(3) yes
C17 C18 . 1.52(3) yes
C18 C19 . 1.51(3) yes
C19 O201 . 1.406(10) yes
C19 O20 . 1.41(4) yes
O21 C22 . 1.42(2) yes
C22 C29 . 1.53(3) yes
O23 C24 . 1.42(2) yes
C24 C29 . 1.57(3) yes
O25 C26 . 1.44(2) yes
C26 C29 . 1.54(2) yes
O27 C28 . 1.46(3) yes
C28 C29 . 1.56(3) yes
O30 C31 . 1.43(2) yes
C31 C36 . 1.51(3) yes
O32 C33 . 1.41(2) yes
C33 C36 . 1.53(3) yes
O34 C35 . 1.44(2) yes
C35 C36 . 1.54(3) yes
C36 C37 . 1.55(2) yes
C37 O38 . 1.43(2) yes
O39 C40 . 1.435(18) yes
C40 C45 . 1.51(2) yes
O41 C42 . 1.439(19) yes
C42 C45 . 1.56(2) yes
O43 C44 . 1.424(19) yes
C44 C45 . 1.56(2) yes
C45 C46 . 1.57(3) yes
C46 O47 . 1.447(10) yes
C46 O471 . 1.407(10) yes
O48 C49 . 1.463(18) yes
C49 C54 . 1.54(2) yes
O50 C51 . 1.47(2) yes
C51 C54 . 1.54(2) yes
O52 C53 . 1.45(2) yes
C53 C54 . 1.51(2) yes
C54 C55 . 1.55(2) yes
O57 C55 . 1.403(10) yes
C55 O56 . 1.40(3) yes
O59 C60 . 1.43(3) yes
C60 C61 . 1.45(4) yes
O62 C63 . 1.31(4) yes
C63 C64 . 1.60(5) yes
